data_2227182
loop_
_publ_author_name
'Wang, Zi-Jia'
'Wang, Xiao-Xi'
'Wan, Chong-Qing'

_publ_section_title
;
 Chlorido{<i>N</i>^2^,<i>N</i>^6^-dibenzyl-<i>N</i>^2^,<i>N</i>^6^-bis[(diphenylphosphanyl)methyl]pyridine-2,6-diamine}methylplatinum(II)
;
_journal_coeditor_code BQ2234
_journal_issue 10
_journal_name_full 'Acta Crystallographica Section E'
_journal_page_first m1341
_journal_page_last m1342
_journal_paper_doi 10.1107/S1600536810038134
_journal_volume 66
_journal_year 2010
_chemical_formula_iupac '[Pt (C H3) Cl (C45 H41 N3 P2)]'
_chemical_formula_moiety 'C46 H44 Cl N3 P2 Pt'
_chemical_formula_sum 'C46 H44 Cl N3 P2 Pt'
_chemical_formula_weight 931.32
_chemical_name_systematic
;
Chlorido{<i>N</i>^2^,<i>N</i>^6^-dibenzyl-<i>N</i>^2^,<i>N</i>^6^-\
bis[(diphenylphosphanyl)methyl]pyridine-2,6-diamine}methylplatinum(II)
;
_space_group_IT_number 19
_symmetry_cell_setting orthorhombic
_symmetry_space_group_name_Hall 'P 2ac 2ab'
_symmetry_space_group_name_H-M 'P 21 21 21'
_atom_sites_solution_hydrogens geom
_atom_sites_solution_primary direct
_atom_sites_solution_secondary difmap
_audit_creation_method SHELXL97
_cell_angle_alpha 90.00
_cell_angle_beta 90.00
_cell_angle_gamma 90.00
_cell_formula_units_Z 4
_cell_length_a 15.3515(9)
_cell_length_b 15.9294(10)
_cell_length_c 16.5197(10)
_cell_measurement_temperature 293(2)
_cell_volume 4039.7(4)
_computing_cell_refinement '<i>APEX2</i> and <i>SAINT</i> (Bruker, 2007)'
_computing_data_collection '<i>APEX2</i> (Bruker, 2007)'
_computing_data_reduction '<i>SAINT</i> (Bruker, 2007)'
_computing_molecular_graphics 'SHELXTL (Sheldrick, 2008)'
_computing_publication_material 'SHELXTL (Sheldrick, 2008) and PLATON (Spek, 2009)'
_computing_structure_refinement 'SHELXL97 (Sheldrick, 2008)'
_computing_structure_solution 'SHELXS97 (Sheldrick, 2008)'
_diffrn_ambient_temperature 293(2)
_diffrn_measured_fraction_theta_full 1.000
_diffrn_measured_fraction_theta_max 1.000
_diffrn_measurement_device_type 'Bruker APEXII CCD area-detector'
_diffrn_measurement_method \w
_diffrn_radiation_monochromator graphite
_diffrn_radiation_source 'fine-focus sealed tube'
_diffrn_radiation_type MoK\a
_diffrn_radiation_wavelength 0.71073
_diffrn_reflns_av_R_equivalents 0.0292
_diffrn_reflns_av_sigmaI/netI 0.0489
_diffrn_reflns_limit_h_max 18
_diffrn_reflns_limit_h_min -15
_diffrn_reflns_limit_k_max 18
_diffrn_reflns_limit_k_min -18
_diffrn_reflns_limit_l_max 19
_diffrn_reflns_limit_l_min -17
_diffrn_reflns_number 21886
_diffrn_reflns_theta_full 25.03
_diffrn_reflns_theta_max 25.03
_diffrn_reflns_theta_min 1.78
_exptl_absorpt_coefficient_mu 3.655
_exptl_absorpt_correction_T_max 1.000000
_exptl_absorpt_correction_T_min 0.640173
_exptl_absorpt_correction_type multi-scan
_exptl_absorpt_process_details '(SADABS; Bruker, 2007)'
_exptl_crystal_colour colorless
_exptl_crystal_density_diffrn 1.531
_exptl_crystal_density_method 'not measured'
_exptl_crystal_description block
_exptl_crystal_F_000 1864
_exptl_crystal_size_max 0.32
_exptl_crystal_size_mid 0.24
_exptl_crystal_size_min 0.16
_refine_diff_density_max 0.737
_refine_diff_density_min -0.383
_refine_ls_abs_structure_details 'Flack (1983), <b>3125 Friedel pairs</b>'
_refine_ls_abs_structure_Flack -0.010(4)
_refine_ls_extinction_method none
_refine_ls_goodness_of_fit_ref 0.968
_refine_ls_hydrogen_treatment constr
_refine_ls_matrix_type full
_refine_ls_number_parameters 479
_refine_ls_number_reflns 7108
_refine_ls_number_restraints 0
_refine_ls_restrained_S_all 0.968
_refine_ls_R_factor_all 0.0289
_refine_ls_R_factor_gt 0.0235
_refine_ls_shift/su_max 0.003
_refine_ls_shift/su_mean 0.000
_refine_ls_structure_factor_coef Fsqd
_refine_ls_weighting_details 'calc w=1/[\s^2^(Fo^2^)+(0.0000P)^2^] P=(Fo^2^+2Fc^2^)/3'
_refine_ls_weighting_scheme calc
_refine_ls_wR_factor_gt 0.0485
_refine_ls_wR_factor_ref 0.0500
_reflns_number_gt 6498
_reflns_number_total 7108
_reflns_threshold_expression I>2\s(I)
_cod_data_source_file bq2234.cif
_cod_data_source_block I
_cod_database_code 2227182
_cod_database_fobs_code 2227182

loop_
_symmetry_equiv_pos_as_xyz
'x, y, z'
'-x+1/2, -y, z+1/2'
'-x, y+1/2, -z+1/2'
'x+1/2, -y+1/2, -z'

loop_
_atom_site_type_symbol
_atom_site_label
_atom_site_fract_x
_atom_site_fract_y
_atom_site_fract_z
_atom_site_U_iso_or_equiv
_atom_site_adp_type
_atom_site_calc_flag
_atom_site_refinement_flags
_atom_site_occupancy
_atom_site_disorder_assembly
_atom_site_disorder_group
Pt Pt1 0.442088(10) 0.536151(10) 0.964197(10) 0.03462(5) Uani d . 1 . .
Cl Cl1 0.33715(9) 0.50166(8) 1.06371(8) 0.0633(4) Uani d . 1 . .
P P1 0.54103(7) 0.57645(7) 0.87509(7) 0.0328(3) Uani d . 1 . .
P P2 0.47428(6) 0.39415(6) 0.96383(8) 0.0344(2) Uani d . 1 . .
N N1 0.5395(2) 0.4046(2) 1.1248(2) 0.0444(9) Uani d . 1 . .
N N2 0.62990(18) 0.47138(19) 1.03402(19) 0.0340(7) Uani d . 1 . .
N N3 0.7081(2) 0.5456(2) 0.93740(19) 0.0386(9) Uani d . 1 . .
C C1 0.4996(3) 0.5651(2) 0.7722(3) 0.0371(10) Uani d . 1 . .
C C2 0.4096(3) 0.5615(3) 0.7627(3) 0.0513(13) Uani d . 1 . .
H H2 0.3739 0.5667 0.8079 0.062 Uiso calc R 1 . .
C C3 0.3728(3) 0.5505(4) 0.6874(3) 0.0627(15) Uani d . 1 . .
H H3 0.3125 0.5483 0.6821 0.075 Uiso calc R 1 . .
C C4 0.4240(4) 0.5428(4) 0.6211(3) 0.0686(14) Uani d . 1 . .
H H4 0.3990 0.5348 0.5704 0.082 Uiso calc R 1 . .
C C5 0.5120(4) 0.5466(4) 0.6290(3) 0.0693(15) Uani d . 1 . .
H H5 0.5469 0.5418 0.5832 0.083 Uiso calc R 1 . .
C C6 0.5504(3) 0.5576(3) 0.7034(3) 0.0568(13) Uani d . 1 . .
H H6 0.6108 0.5600 0.7075 0.068 Uiso calc R 1 . .
C C7 0.5844(3) 0.6819(2) 0.8848(3) 0.0397(10) Uani d . 1 . .
C C8 0.6100(3) 0.7296(3) 0.8197(3) 0.0525(12) Uani d . 1 . .
H H8 0.5969 0.7123 0.7674 0.063 Uiso calc R 1 . .
C C9 0.6558(4) 0.8044(3) 0.8325(4) 0.0717(17) Uani d . 1 . .
H H9 0.6739 0.8365 0.7886 0.086 Uiso calc R 1 . .
C C10 0.6739(4) 0.8304(3) 0.9096(5) 0.0745(18) Uani d . 1 . .
H H10 0.7040 0.8803 0.9180 0.089 Uiso calc R 1 . .
C C11 0.6482(3) 0.7836(3) 0.9737(4) 0.0709(16) Uani d . 1 . .
H H11 0.6613 0.8015 1.0259 0.085 Uiso calc R 1 . .
C C12 0.6028(3) 0.7101(3) 0.9627(3) 0.0506(11) Uani d . 1 . .
H H12 0.5844 0.6791 1.0072 0.061 Uiso calc R 1 . .
C C13 0.6476(2) 0.5207(3) 0.8754(2) 0.0387(10) Uani d . 1 . .
H H13A 0.6366 0.4610 0.8811 0.046 Uiso calc R 1 . .
H H13B 0.6751 0.5291 0.8231 0.046 Uiso calc R 1 . .
C C14 0.7841(3) 0.5946(3) 0.9142(3) 0.0430(11) Uani d . 1 . .
H H14A 0.7908 0.6408 0.9519 0.052 Uiso calc R 1 . .
H H14B 0.7742 0.6184 0.8609 0.052 Uiso calc R 1 . .
C C15 0.8671(3) 0.5450(3) 0.9125(2) 0.0427(10) Uani d . 1 . .
C C16 0.9462(3) 0.5834(3) 0.9267(3) 0.0582(12) Uani d . 1 . .
H H16 0.9473 0.6399 0.9408 0.070 Uiso calc R 1 . .
C C17 1.0234(3) 0.5404(5) 0.9205(3) 0.0762(16) Uani d . 1 . .
H H17 1.0761 0.5674 0.9303 0.091 Uiso calc R 1 . .
C C18 1.0216(4) 0.4565(6) 0.8994(4) 0.087(2) Uani d . 1 . .
H H18 1.0736 0.4269 0.8943 0.104 Uiso calc R 1 . .
C C19 0.9465(5) 0.4176(4) 0.8865(3) 0.0764(17) Uani d . 1 . .
H H19 0.9461 0.3608 0.8735 0.092 Uiso calc R 1 . .
C C20 0.8677(3) 0.4615(4) 0.8924(3) 0.0580(12) Uani d . 1 . .
H H20 0.8154 0.4337 0.8827 0.070 Uiso calc R 1 . .
C C21 0.6965(2) 0.5226(2) 1.0174(2) 0.0369(10) Uani d . 1 . .
C C22 0.7514(3) 0.5538(3) 1.0782(3) 0.0425(11) Uani d . 1 . .
H H22 0.7995 0.5868 1.0656 0.051 Uiso calc R 1 . .
C C23 0.7319(3) 0.5341(3) 1.1561(3) 0.0480(11) Uani d . 1 . .
H H23 0.7677 0.5538 1.1974 0.058 Uiso calc R 1 . .
C C24 0.6610(3) 0.4863(3) 1.1754(3) 0.0462(12) Uani d . 1 . .
H H24 0.6466 0.4752 1.2290 0.055 Uiso calc R 1 . .
C C25 0.6110(3) 0.4545(3) 1.1117(2) 0.0370(9) Uani d . 1 . .
C C26 0.4923(3) 0.4046(3) 1.2028(3) 0.0496(12) Uani d . 1 . .
H H26A 0.4324 0.4212 1.1933 0.060 Uiso calc R 1 . .
H H26B 0.5185 0.4461 1.2382 0.060 Uiso calc R 1 . .
C C27 0.4930(3) 0.3215(3) 1.2446(3) 0.0458(12) Uani d . 1 . .
C C28 0.5690(4) 0.2808(3) 1.2634(3) 0.0626(14) Uani d . 1 . .
H H28 0.6221 0.3046 1.2489 0.075 Uiso calc R 1 . .
C C29 0.5676(5) 0.2044(4) 1.3036(3) 0.0746(16) Uani d . 1 . .
H H29 0.6199 0.1774 1.3151 0.089 Uiso calc R 1 . .
C C30 0.4926(6) 0.1689(4) 1.3263(4) 0.086(2) Uani d . 1 . .
H H30 0.4927 0.1178 1.3535 0.104 Uiso calc R 1 . .
C C31 0.4153(5) 0.2087(4) 1.3089(4) 0.090(2) Uani d . 1 . .
H H31 0.3628 0.1847 1.3249 0.108 Uiso calc R 1 . .
C C32 0.4153(4) 0.2852(3) 1.2672(3) 0.0660(15) Uani d . 1 . .
H H32 0.3629 0.3115 1.2548 0.079 Uiso calc R 1 . .
C C33 0.5016(3) 0.3507(3) 1.0645(3) 0.0434(11) Uani d . 1 . .
H H33A 0.4486 0.3274 1.0872 0.052 Uiso calc R 1 . .
H H33B 0.5414 0.3042 1.0561 0.052 Uiso calc R 1 . .
C C34 0.3790(3) 0.3301(3) 0.9376(3) 0.0412(11) Uani d . 1 . .
C C35 0.3074(3) 0.3654(3) 0.9016(3) 0.0549(13) Uani d . 1 . .
H H35 0.3056 0.4232 0.8936 0.066 Uiso calc R 1 . .
C C36 0.2383(3) 0.3169(4) 0.8772(4) 0.0724(16) Uani d . 1 . .
H H36 0.1905 0.3414 0.8521 0.087 Uiso calc R 1 . .
C C37 0.2406(4) 0.2315(4) 0.8903(4) 0.0698(16) Uani d . 1 . .
H H37 0.1936 0.1984 0.8747 0.084 Uiso calc R 1 . .
C C38 0.3104(4) 0.1956(3) 0.9257(3) 0.0635(15) Uani d . 1 . .
H H38 0.3116 0.1379 0.9344 0.076 Uiso calc R 1 . .
C C39 0.3789(3) 0.2437(3) 0.9485(3) 0.0508(12) Uani d . 1 . .
H H39 0.4271 0.2182 0.9722 0.061 Uiso calc R 1 . .
C C40 0.5494(3) 0.3437(2) 0.8929(3) 0.0371(10) Uani d . 1 . .
C C41 0.5277(3) 0.3486(3) 0.8112(3) 0.0501(12) Uani d . 1 . .
H H41 0.4761 0.3743 0.7952 0.060 Uiso calc R 1 . .
C C42 0.5840(4) 0.3148(3) 0.7537(3) 0.0637(15) Uani d . 1 . .
H H42 0.5696 0.3183 0.6991 0.076 Uiso calc R 1 . .
C C43 0.6587(4) 0.2773(4) 0.7757(5) 0.0791(19) Uani d . 1 . .
H H43 0.6955 0.2553 0.7364 0.095 Uiso calc R 1 . .
C C44 0.6806(4) 0.2714(3) 0.8551(5) 0.0746(18) Uani d . 1 . .
H H44 0.7323 0.2450 0.8700 0.089 Uiso calc R 1 . .
C C45 0.6265(3) 0.3044(3) 0.9140(3) 0.0541(13) Uani d . 1 . .
H H45 0.6420 0.3002 0.9683 0.065 Uiso calc R 1 . .
C C46 0.3910(2) 0.66327(19) 0.9668(3) 0.0264(8) Uani d . 1 . .
H H46A 0.4009 0.6874 1.0193 0.040 Uiso calc R 1 . .
H H46B 0.3296 0.6621 0.9558 0.040 Uiso calc R 1 . .
H H46C 0.4199 0.6965 0.9264 0.040 Uiso calc R 1 . .

loop_
_atom_site_aniso_label
_atom_site_aniso_U_11
_atom_site_aniso_U_22
_atom_site_aniso_U_33
_atom_site_aniso_U_12
_atom_site_aniso_U_13
_atom_site_aniso_U_23
Pt1 0.03517(8) 0.03335(7) 0.03532(8) 0.00224(8) 0.00569(8) 0.00014(9)
Cl1 0.0630(8) 0.0570(6) 0.0698(9) 0.0094(6) 0.0314(7) 0.0093(6)
P1 0.0343(7) 0.0330(5) 0.0310(6) -0.0013(4) 0.0000(5) 0.0017(5)
P2 0.0359(5) 0.0318(5) 0.0354(6) -0.0028(4) 0.0006(6) -0.0013(6)
N1 0.063(3) 0.044(2) 0.0255(19) -0.0086(18) 0.0047(17) -0.0020(16)
N2 0.0392(17) 0.0321(16) 0.0306(17) -0.0007(15) -0.0022(16) 0.002(2)
N3 0.0324(18) 0.046(2) 0.037(2) -0.0084(17) 0.0007(14) 0.0068(18)
C1 0.048(3) 0.033(2) 0.031(2) -0.0003(19) -0.005(2) 0.0005(18)
C2 0.047(3) 0.058(3) 0.049(3) -0.001(2) -0.001(2) -0.001(2)
C3 0.048(3) 0.080(4) 0.060(3) -0.005(3) -0.016(3) -0.011(3)
C4 0.078(4) 0.084(4) 0.044(3) -0.002(3) -0.016(3) -0.007(3)
C5 0.080(4) 0.095(4) 0.033(3) -0.006(4) 0.002(3) -0.008(3)
C6 0.053(3) 0.080(4) 0.037(3) -0.003(3) 0.001(3) 0.002(2)
C7 0.038(3) 0.033(2) 0.047(3) -0.0015(18) 0.001(2) -0.001(2)
C8 0.057(3) 0.046(3) 0.054(3) -0.006(2) -0.004(3) 0.008(2)
C9 0.066(4) 0.047(3) 0.102(5) -0.012(3) 0.002(4) 0.027(3)
C10 0.063(4) 0.044(3) 0.117(6) -0.016(3) -0.016(4) -0.006(3)
C11 0.076(4) 0.051(3) 0.085(4) -0.005(3) -0.016(4) -0.017(3)
C12 0.054(3) 0.042(2) 0.055(3) -0.002(2) -0.002(3) -0.007(3)
C13 0.040(2) 0.041(3) 0.036(2) -0.0030(19) 0.0029(19) 0.005(2)
C14 0.039(2) 0.044(3) 0.046(3) -0.005(2) 0.000(2) 0.007(2)
C15 0.041(2) 0.056(3) 0.032(2) -0.003(2) 0.0002(18) 0.009(2)
C16 0.048(3) 0.073(3) 0.053(3) -0.013(3) -0.001(3) 0.011(2)
C17 0.042(3) 0.115(5) 0.072(4) 0.007(4) 0.001(3) 0.018(4)
C18 0.061(4) 0.135(7) 0.065(4) 0.044(5) 0.016(3) 0.018(5)
C19 0.096(5) 0.080(4) 0.054(3) 0.035(4) 0.016(4) 0.004(3)
C20 0.065(3) 0.060(3) 0.049(3) 0.006(3) -0.004(2) 0.002(3)
C21 0.038(2) 0.029(2) 0.044(3) 0.0050(18) -0.0004(18) -0.0015(19)
C22 0.040(2) 0.041(3) 0.046(3) -0.0045(19) -0.008(2) -0.004(2)
C23 0.051(3) 0.046(2) 0.048(3) 0.005(3) -0.015(2) -0.008(3)
C24 0.062(3) 0.045(3) 0.032(2) 0.004(2) -0.007(2) -0.003(2)
C25 0.045(2) 0.030(2) 0.035(2) 0.003(2) -0.0004(19) -0.001(2)
C26 0.062(3) 0.051(3) 0.036(3) -0.002(2) 0.013(2) 0.001(2)
C27 0.062(3) 0.048(3) 0.027(2) -0.012(2) 0.008(2) 0.002(2)
C28 0.069(4) 0.065(3) 0.054(3) 0.000(3) 0.008(3) 0.005(3)
C29 0.104(5) 0.070(4) 0.049(3) 0.013(4) 0.003(4) 0.011(3)
C30 0.148(7) 0.061(4) 0.051(4) -0.014(4) 0.000(4) 0.019(3)
C31 0.107(6) 0.079(4) 0.084(5) -0.041(4) 0.015(4) 0.018(4)
C32 0.070(4) 0.073(4) 0.054(3) -0.014(3) -0.002(3) 0.007(3)
C33 0.053(3) 0.037(2) 0.040(3) -0.012(2) -0.001(2) 0.004(2)
C34 0.034(2) 0.048(3) 0.042(3) -0.004(2) 0.008(2) -0.006(2)
C35 0.043(3) 0.050(3) 0.071(4) -0.003(2) -0.006(3) -0.006(3)
C36 0.039(3) 0.085(4) 0.094(5) -0.004(3) -0.008(3) -0.014(4)
C37 0.055(4) 0.078(4) 0.077(4) -0.034(3) 0.008(3) -0.020(3)
C38 0.070(4) 0.052(3) 0.068(4) -0.022(3) 0.002(3) -0.008(3)
C39 0.046(3) 0.041(2) 0.066(4) -0.009(2) -0.009(2) 0.001(2)
C40 0.034(2) 0.034(2) 0.043(3) -0.001(2) 0.000(2) -0.0075(19)
C41 0.048(3) 0.050(3) 0.052(3) -0.014(2) 0.008(2) -0.010(2)
C42 0.066(4) 0.070(3) 0.055(3) -0.020(3) 0.016(3) -0.022(3)
C43 0.066(4) 0.071(4) 0.100(5) -0.009(3) 0.030(4) -0.039(4)
C44 0.050(3) 0.061(4) 0.112(6) 0.013(3) 0.012(4) -0.019(4)
C45 0.048(3) 0.049(3) 0.065(3) 0.003(2) -0.001(3) -0.004(3)
C46 0.0311(19) 0.0184(16) 0.030(2) 0.0069(14) 0.011(2) -0.0014(18)

loop_
_atom_type_symbol
_atom_type_description
_atom_type_scat_dispersion_real
_atom_type_scat_dispersion_imag
_atom_type_scat_source
C C 0.0033 0.0016 'International Tables Vol C Tables 4.2.6.8 and 6.1.1.4'
H H 0.0000 0.0000 'International Tables Vol C Tables 4.2.6.8 and 6.1.1.4'
N N 0.0061 0.0033 'International Tables Vol C Tables 4.2.6.8 and 6.1.1.4'
P P 0.1023 0.0942 'International Tables Vol C Tables 4.2.6.8 and 6.1.1.4'
Cl Cl 0.1484 0.1585 'International Tables Vol C Tables 4.2.6.8 and 6.1.1.4'
Pt Pt -1.7033 8.3905 'International Tables Vol C Tables 4.2.6.8 and 6.1.1.4'

loop_
_geom_angle_atom_site_label_1
_geom_angle_atom_site_label_2
_geom_angle_atom_site_label_3
_geom_angle_site_symmetry_1
_geom_angle_site_symmetry_3
_geom_angle
_geom_angle_publ_flag
C46 Pt1 P1 . . 89.45(10) ?
C46 Pt1 P2 . . 171.11(9) ?
P1 Pt1 P2 . . 97.77(4) ?
C46 Pt1 Cl1 . . 87.54(10) ?
P1 Pt1 Cl1 . . 176.26(4) ?
P2 Pt1 Cl1 . . 85.43(4) ?
C7 P1 C1 . . 107.6(2) ?
C7 P1 C13 . . 96.84(18) ?
C1 P1 C13 . . 105.16(19) ?
C7 P1 Pt1 . . 117.51(15) ?
C1 P1 Pt1 . . 110.60(15) ?
C13 P1 Pt1 . . 117.62(13) ?
C40 P2 C34 . . 96.12(19) ?
C40 P2 C33 . . 105.6(2) ?
C34 P2 C33 . . 100.7(2) ?
C40 P2 Pt1 . . 124.42(14) ?
C34 P2 Pt1 . . 111.95(14) ?
C33 P2 Pt1 . . 114.30(15) ?
C25 N1 C33 . . 124.0(3) ?
C25 N1 C26 . . 122.0(3) ?
C33 N1 C26 . . 114.0(4) ?
C21 N2 C25 . . 119.0(3) ?
C21 N3 C13 . . 121.6(3) ?
C21 N3 C14 . . 119.9(3) ?
C13 N3 C14 . . 118.6(3) ?
C6 C1 C2 . . 117.7(4) ?
C6 C1 P1 . . 125.2(4) ?
C2 C1 P1 . . 117.1(4) ?
C3 C2 C1 . . 120.9(5) ?
C3 C2 H2 . . 119.5 ?
C1 C2 H2 . . 119.5 ?
C4 C3 C2 . . 120.3(5) ?
C4 C3 H3 . . 119.9 ?
C2 C3 H3 . . 119.9 ?
C3 C4 C5 . . 119.7(5) ?
C3 C4 H4 . . 120.2 ?
C5 C4 H4 . . 120.2 ?
C4 C5 C6 . . 121.3(5) ?
C4 C5 H5 . . 119.4 ?
C6 C5 H5 . . 119.4 ?
C5 C6 C1 . . 120.2(5) ?
C5 C6 H6 . . 119.9 ?
C1 C6 H6 . . 119.9 ?
C8 C7 C12 . . 119.2(4) ?
C8 C7 P1 . . 123.2(4) ?
C12 C7 P1 . . 117.1(3) ?
C7 C8 C9 . . 119.7(5) ?
C7 C8 H8 . . 120.1 ?
C9 C8 H8 . . 120.1 ?
C10 C9 C8 . . 120.0(6) ?
C10 C9 H9 . . 120.0 ?
C8 C9 H9 . . 120.0 ?
C11 C10 C9 . . 120.2(5) ?
C11 C10 H10 . . 119.9 ?
C9 C10 H10 . . 119.9 ?
C10 C11 C12 . . 120.9(6) ?
C10 C11 H11 . . 119.6 ?
C12 C11 H11 . . 119.6 ?
C11 C12 C7 . . 120.0(5) ?
C11 C12 H12 . . 120.0 ?
C7 C12 H12 . . 120.0 ?
N3 C13 P1 . . 115.9(3) ?
N3 C13 H13A . . 108.3 ?
P1 C13 H13A . . 108.3 ?
N3 C13 H13B . . 108.3 ?
P1 C13 H13B . . 108.3 ?
H13A C13 H13B . . 107.4 ?
N3 C14 C15 . . 113.8(3) ?
N3 C14 H14A . . 108.8 ?
C15 C14 H14A . . 108.8 ?
N3 C14 H14B . . 108.8 ?
C15 C14 H14B . . 108.8 ?
H14A C14 H14B . . 107.7 ?
C20 C15 C16 . . 117.7(4) ?
C20 C15 C14 . . 121.4(4) ?
C16 C15 C14 . . 120.7(5) ?
C17 C16 C15 . . 121.8(5) ?
C17 C16 H16 . . 119.1 ?
C15 C16 H16 . . 119.1 ?
C16 C17 C18 . . 119.0(6) ?
C16 C17 H17 . . 120.5 ?
C18 C17 H17 . . 120.5 ?
C19 C18 C17 . . 120.6(6) ?
C19 C18 H18 . . 119.7 ?
C17 C18 H18 . . 119.7 ?
C18 C19 C20 . . 120.5(6) ?
C18 C19 H19 . . 119.8 ?
C20 C19 H19 . . 119.8 ?
C15 C20 C19 . . 120.4(5) ?
C15 C20 H20 . . 119.8 ?
C19 C20 H20 . . 119.8 ?
N2 C21 N3 . . 117.2(4) ?
N2 C21 C22 . . 121.9(4) ?
N3 C21 C22 . . 120.8(4) ?
C23 C22 C21 . . 117.7(4) ?
C23 C22 H22 . . 121.2 ?
C21 C22 H22 . . 121.2 ?
C22 C23 C24 . . 121.7(4) ?
C22 C23 H23 . . 119.1 ?
C24 C23 H23 . . 119.1 ?
C23 C24 C25 . . 117.6(4) ?
C23 C24 H24 . . 121.2 ?
C25 C24 H24 . . 121.2 ?
N2 C25 N1 . . 116.1(3) ?
N2 C25 C24 . . 121.9(4) ?
N1 C25 C24 . . 122.0(4) ?
N1 C26 C27 . . 113.6(4) ?
N1 C26 H26A . . 108.9 ?
C27 C26 H26A . . 108.9 ?
N1 C26 H26B . . 108.9 ?
C27 C26 H26B . . 108.9 ?
H26A C26 H26B . . 107.7 ?
C28 C27 C32 . . 118.6(5) ?
C28 C27 C26 . . 122.0(5) ?
C32 C27 C26 . . 119.4(5) ?
C27 C28 C29 . . 120.7(6) ?
C27 C28 H28 . . 119.7 ?
C29 C28 H28 . . 119.7 ?
C30 C29 C28 . . 121.3(7) ?
C30 C29 H29 . . 119.3 ?
C28 C29 H29 . . 119.3 ?
C29 C30 C31 . . 119.3(6) ?
C29 C30 H30 . . 120.4 ?
C31 C30 H30 . . 120.4 ?
C30 C31 C32 . . 120.2(6) ?
C30 C31 H31 . . 119.9 ?
C32 C31 H31 . . 119.9 ?
C27 C32 C31 . . 119.9(6) ?
C27 C32 H32 . . 120.0 ?
C31 C32 H32 . . 120.0 ?
N1 C33 P2 . . 119.4(3) ?
N1 C33 H33A . . 107.5 ?
P2 C33 H33A . . 107.5 ?
N1 C33 H33B . . 107.5 ?
P2 C33 H33B . . 107.5 ?
H33A C33 H33B . . 107.0 ?
C35 C34 C39 . . 117.6(4) ?
C35 C34 P2 . . 120.9(3) ?
C39 C34 P2 . . 121.4(3) ?
C34 C35 C36 . . 121.0(5) ?
C34 C35 H35 . . 119.5 ?
C36 C35 H35 . . 119.5 ?
C35 C36 C37 . . 119.4(5) ?
C35 C36 H36 . . 120.3 ?
C37 C36 H36 . . 120.3 ?
C38 C37 C36 . . 120.5(5) ?
C38 C37 H37 . . 119.8 ?
C36 C37 H37 . . 119.8 ?
C37 C38 C39 . . 119.8(5) ?
C37 C38 H38 . . 120.1 ?
C39 C38 H38 . . 120.1 ?
C38 C39 C34 . . 121.7(5) ?
C38 C39 H39 . . 119.1 ?
C34 C39 H39 . . 119.1 ?
C45 C40 C41 . . 118.3(4) ?
C45 C40 P2 . . 125.2(4) ?
C41 C40 P2 . . 116.5(3) ?
C40 C41 C42 . . 119.5(5) ?
C40 C41 H41 . . 120.3 ?
C42 C41 H41 . . 120.3 ?
C43 C42 C41 . . 121.1(6) ?
C43 C42 H42 . . 119.5 ?
C41 C42 H42 . . 119.5 ?
C42 C43 C44 . . 120.3(6) ?
C42 C43 H43 . . 119.8 ?
C44 C43 H43 . . 119.8 ?
C43 C44 C45 . . 120.3(6) ?
C43 C44 H44 . . 119.9 ?
C45 C44 H44 . . 119.9 ?
C40 C45 C44 . . 120.5(5) ?
C40 C45 H45 . . 119.7 ?
C44 C45 H45 . . 119.7 ?
Pt1 C46 H46A . . 109.5 ?
Pt1 C46 H46B . . 109.5 ?
H46A C46 H46B . . 109.5 ?
Pt1 C46 H46C . . 109.5 ?
H46A C46 H46C . . 109.5 ?
H46B C46 H46C . . 109.5 ?

loop_
_geom_bond_atom_site_label_1
_geom_bond_atom_site_label_2
_geom_bond_site_symmetry_2
_geom_bond_distance
_geom_bond_publ_flag
Pt1 C46 . 2.172(3) y
Pt1 P1 . 2.2105(11) y
Pt1 P2 . 2.3153(10) y
Pt1 Cl1 . 2.3663(12) y
P1 C7 . 1.814(4) ?
P1 C1 . 1.824(4) ?
P1 C13 . 1.862(4) ?
P2 C40 . 1.830(4) ?
P2 C34 . 1.836(4) ?
P2 C33 . 1.850(4) ?
N1 C25 . 1.373(5) ?
N1 C33 . 1.438(5) ?
N1 C26 . 1.478(5) ?
N2 C21 . 1.336(5) ?
N2 C25 . 1.343(5) ?
N3 C21 . 1.383(5) ?
N3 C13 . 1.439(5) ?
N3 C14 . 1.455(5) ?
C1 C6 . 1.384(6) ?
C1 C2 . 1.390(6) ?
C2 C3 . 1.378(6) ?
C2 H2 . 0.9300 ?
C3 C4 . 1.354(7) ?
C3 H3 . 0.9300 ?
C4 C5 . 1.359(7) ?
C4 H4 . 0.9300 ?
C5 C6 . 1.374(6) ?
C5 H5 . 0.9300 ?
C6 H6 . 0.9300 ?
C7 C8 . 1.375(6) ?
C7 C12 . 1.390(7) ?
C8 C9 . 1.400(7) ?
C8 H8 . 0.9300 ?
C9 C10 . 1.368(8) ?
C9 H9 . 0.9300 ?
C10 C11 . 1.353(8) ?
C10 H10 . 0.9300 ?
C11 C12 . 1.376(6) ?
C11 H11 . 0.9300 ?
C12 H12 . 0.9300 ?
C13 H13A . 0.9700 ?
C13 H13B . 0.9700 ?
C14 C15 . 1.499(6) ?
C14 H14A . 0.9700 ?
C14 H14B . 0.9700 ?
C15 C20 . 1.371(7) ?
C15 C16 . 1.380(6) ?
C16 C17 . 1.371(7) ?
C16 H16 . 0.9300 ?
C17 C18 . 1.382(10) ?
C17 H17 . 0.9300 ?
C18 C19 . 1.327(9) ?
C18 H18 . 0.9300 ?
C19 C20 . 1.400(7) ?
C19 H19 . 0.9300 ?
C20 H20 . 0.9300 ?
C21 C22 . 1.402(6) ?
C22 C23 . 1.358(6) ?
C22 H22 . 0.9300 ?
C23 C24 . 1.366(6) ?
C23 H23 . 0.9300 ?
C24 C25 . 1.397(6) ?
C24 H24 . 0.9300 ?
C26 C27 . 1.493(6) ?
C26 H26A . 0.9700 ?
C26 H26B . 0.9700 ?
C27 C28 . 1.370(7) ?
C27 C32 . 1.377(7) ?
C28 C29 . 1.386(7) ?
C28 H28 . 0.9300 ?
C29 C30 . 1.336(9) ?
C29 H29 . 0.9300 ?
C30 C31 . 1.377(9) ?
C30 H30 . 0.9300 ?
C31 C32 . 1.400(8) ?
C31 H31 . 0.9300 ?
C32 H32 . 0.9300 ?
C33 H33A . 0.9700 ?
C33 H33B . 0.9700 ?
C34 C35 . 1.370(6) ?
C34 C39 . 1.387(6) ?
C35 C36 . 1.373(7) ?
C35 H35 . 0.9300 ?
C36 C37 . 1.377(8) ?
C36 H36 . 0.9300 ?
C37 C38 . 1.349(8) ?
C37 H37 . 0.9300 ?
C38 C39 . 1.354(6) ?
C38 H38 . 0.9300 ?
C39 H39 . 0.9300 ?
C40 C45 . 1.384(6) ?
C40 C41 . 1.392(6) ?
C41 C42 . 1.393(7) ?
C41 H41 . 0.9300 ?
C42 C43 . 1.343(8) ?
C42 H42 . 0.9300 ?
C43 C44 . 1.358(8) ?
C43 H43 . 0.9300 ?
C44 C45 . 1.384(7) ?
C44 H44 . 0.9300 ?
C45 H45 . 0.9300 ?
C46 H46A . 0.9600 ?
C46 H46B . 0.9600 ?
C46 H46C . 0.9600 ?

loop_
_geom_hbond_atom_site_label_D
_geom_hbond_atom_site_label_H
_geom_hbond_atom_site_label_A
_geom_hbond_site_symmetry_A
_geom_hbond_distance_DH
_geom_hbond_distance_HA
_geom_hbond_distance_DA
_geom_hbond_angle_DHA
_geom_hbond_publ_flag
C5 H5 Cg1 2_665 0.93 3.00 3.812(2) 146 y
C26 H26B Cg1 2_664 0.97 2.96 3.807(2) 147 y

loop_
_geom_torsion_atom_site_label_1
_geom_torsion_atom_site_label_2
_geom_torsion_atom_site_label_3
_geom_torsion_atom_site_label_4
_geom_torsion_site_symmetry_1
_geom_torsion_site_symmetry_2
_geom_torsion_site_symmetry_3
_geom_torsion_site_symmetry_4
_geom_torsion
_geom_torsion_publ_flag
C46 Pt1 P1 C7 . . . . 34.8(2) ?
P2 Pt1 P1 C7 . . . . -150.40(16) ?
C46 Pt1 P1 C1 . . . . -89.30(18) ?
P2 Pt1 P1 C1 . . . . 85.50(14) ?
C46 Pt1 P1 C13 . . . . 149.89(18) ?
P2 Pt1 P1 C13 . . . . -35.31(15) ?
P1 Pt1 P2 C40 . . . . -8.50(19) ?
Cl1 Pt1 P2 C40 . . . . 173.44(18) ?
P1 Pt1 P2 C34 . . . . -123.05(15) ?
Cl1 Pt1 P2 C34 . . . . 58.88(15) ?
P1 Pt1 P2 C33 . . . . 123.31(17) ?
Cl1 Pt1 P2 C33 . . . . -54.75(17) ?
C7 P1 C1 C6 . . . . 72.9(4) ?
C13 P1 C1 C6 . . . . -29.6(4) ?
Pt1 P1 C1 C6 . . . . -157.6(4) ?
C7 P1 C1 C2 . . . . -108.8(4) ?
C13 P1 C1 C2 . . . . 148.7(3) ?
Pt1 P1 C1 C2 . . . . 20.8(4) ?
C6 C1 C2 C3 . . . . 0.4(7) ?
P1 C1 C2 C3 . . . . -178.1(4) ?
C1 C2 C3 C4 . . . . 0.1(8) ?
C2 C3 C4 C5 . . . . -0.5(9) ?
C3 C4 C5 C6 . . . . 0.5(10) ?
C4 C5 C6 C1 . . . . -0.1(9) ?
C2 C1 C6 C5 . . . . -0.4(7) ?
P1 C1 C6 C5 . . . . 177.9(4) ?
C1 P1 C7 C8 . . . . -21.8(4) ?
C13 P1 C7 C8 . . . . 86.5(4) ?
Pt1 P1 C7 C8 . . . . -147.4(3) ?
C1 P1 C7 C12 . . . . 166.9(3) ?
C13 P1 C7 C12 . . . . -84.7(4) ?
Pt1 P1 C7 C12 . . . . 41.4(4) ?
C12 C7 C8 C9 . . . . 1.5(7) ?
P1 C7 C8 C9 . . . . -169.5(4) ?
C7 C8 C9 C10 . . . . -0.9(8) ?
C8 C9 C10 C11 . . . . 0.4(9) ?
C9 C10 C11 C12 . . . . -0.7(9) ?
C10 C11 C12 C7 . . . . 1.4(8) ?
C8 C7 C12 C11 . . . . -1.8(7) ?
P1 C7 C12 C11 . . . . 169.8(4) ?
C21 N3 C13 P1 . . . . 73.8(5) ?
C14 N3 C13 P1 . . . . -107.6(4) ?
C7 P1 C13 N3 . . . . 47.1(3) ?
C1 P1 C13 N3 . . . . 157.5(3) ?
Pt1 P1 C13 N3 . . . . -78.9(3) ?
C21 N3 C14 C15 . . . . 74.5(5) ?
C13 N3 C14 C15 . . . . -104.2(4) ?
N3 C14 C15 C20 . . . . 32.0(6) ?
N3 C14 C15 C16 . . . . -151.7(4) ?
C20 C15 C16 C17 . . . . 0.6(6) ?
C14 C15 C16 C17 . . . . -175.9(5) ?
C15 C16 C17 C18 . . . . 0.0(8) ?
C16 C17 C18 C19 . . . . -1.0(9) ?
C17 C18 C19 C20 . . . . 1.3(9) ?
C16 C15 C20 C19 . . . . -0.2(6) ?
C14 C15 C20 C19 . . . . 176.2(4) ?
C18 C19 C20 C15 . . . . -0.7(8) ?
C25 N2 C21 N3 . . . . -173.3(4) ?
C25 N2 C21 C22 . . . . 5.2(5) ?
C13 N3 C21 N2 . . . . 4.5(6) ?
C14 N3 C21 N2 . . . . -174.1(3) ?
C13 N3 C21 C22 . . . . -174.0(4) ?
C14 N3 C21 C22 . . . . 7.4(6) ?
N2 C21 C22 C23 . . . . -3.8(6) ?
N3 C21 C22 C23 . . . . 174.7(4) ?
C21 C22 C23 C24 . . . . -0.5(7) ?
C22 C23 C24 C25 . . . . 3.0(7) ?
C21 N2 C25 N1 . . . . 177.0(3) ?
C21 N2 C25 C24 . . . . -2.6(6) ?
C33 N1 C25 N2 . . . . 19.7(5) ?
C26 N1 C25 N2 . . . . -158.0(4) ?
C33 N1 C25 C24 . . . . -160.7(4) ?
C26 N1 C25 C24 . . . . 21.6(6) ?
C23 C24 C25 N2 . . . . -1.5(6) ?
C23 C24 C25 N1 . . . . 178.9(4) ?
C25 N1 C26 C27 . . . . -118.3(5) ?
C33 N1 C26 C27 . . . . 63.9(5) ?
N1 C26 C27 C28 . . . . 56.3(6) ?
N1 C26 C27 C32 . . . . -125.6(5) ?
C32 C27 C28 C29 . . . . 0.6(8) ?
C26 C27 C28 C29 . . . . 178.7(4) ?
C27 C28 C29 C30 . . . . -1.0(8) ?
C28 C29 C30 C31 . . . . 0.3(10) ?
C29 C30 C31 C32 . . . . 0.7(10) ?
C28 C27 C32 C31 . . . . 0.4(8) ?
C26 C27 C32 C31 . . . . -177.8(5) ?
C30 C31 C32 C27 . . . . -1.0(9) ?
C25 N1 C33 P2 . . . . -51.3(5) ?
C26 N1 C33 P2 . . . . 126.5(4) ?
C40 P2 C33 N1 . . . . 112.4(4) ?
C34 P2 C33 N1 . . . . -148.1(4) ?
Pt1 P2 C33 N1 . . . . -27.9(4) ?
C40 P2 C34 C35 . . . . -114.5(4) ?
C33 P2 C34 C35 . . . . 138.4(4) ?
Pt1 P2 C34 C35 . . . . 16.6(4) ?
C40 P2 C34 C39 . . . . 61.3(4) ?
C33 P2 C34 C39 . . . . -45.8(4) ?
Pt1 P2 C34 C39 . . . . -167.7(3) ?
C39 C34 C35 C36 . . . . -0.1(8) ?
P2 C34 C35 C36 . . . . 175.8(4) ?
C34 C35 C36 C37 . . . . 1.0(9) ?
C35 C36 C37 C38 . . . . -1.0(9) ?
C36 C37 C38 C39 . . . . 0.0(9) ?
C37 C38 C39 C34 . . . . 0.9(8) ?
C35 C34 C39 C38 . . . . -0.8(7) ?
P2 C34 C39 C38 . . . . -176.8(4) ?
C34 P2 C40 C45 . . . . -121.8(4) ?
C33 P2 C40 C45 . . . . -18.9(4) ?
Pt1 P2 C40 C45 . . . . 116.2(4) ?
C34 P2 C40 C41 . . . . 60.7(4) ?
C33 P2 C40 C41 . . . . 163.6(3) ?
Pt1 P2 C40 C41 . . . . -61.2(4) ?
C45 C40 C41 C42 . . . . -0.5(6) ?
P2 C40 C41 C42 . . . . 177.2(3) ?
C40 C41 C42 C43 . . . . 0.2(7) ?
C41 C42 C43 C44 . . . . 0.3(9) ?
C42 C43 C44 C45 . . . . -0.4(9) ?
C41 C40 C45 C44 . . . . 0.3(7) ?
P2 C40 C45 C44 . . . . -177.1(4) ?
C43 C44 C45 C40 . . . . 0.1(8) ?
